data_7251909
loop_
_publ_author_name
'Rukyanaik, V.'
'Pradhan, Samata'
'Godugu, Chandraiah'
'Tothadi, Srinu'
'Rama Krishna, Kadiyam'
'Pawar, Ravinder'
'Basavoju, Srinivas'

_publ_section_title
;
 Regioselective Triclocarban-Catalyzed Synthesis of Spiroindeno- and
 Spirooxindolo-Pyrrolizidines with Apoptosis Induction in MCF-7 Cells
;
_journal_name_full 'RSC Medicinal Chemistry'
_journal_paper_doi 10.1039/D6MD00132G
_journal_year 2026
_chemical_formula_moiety 'C32 H25 N5 O3'
_chemical_formula_sum 'C32 H25 N5 O3'
_chemical_formula_weight 527.57
_space_group_crystal_system monoclinic
_space_group_IT_number 14
_space_group_name_Hall '-P 2ybc'
_space_group_name_H-M_alt 'P 1 21/c 1'
_atom_sites_solution_hydrogens mixed
_audit_creation_date 2026-02-19
_audit_creation_method
;
Olex2 1.2
(compiled 2018.05.29 svn.r3508 for OlexSys, GUI svn.r5506)
;
_audit_update_record
;
2026-02-21 deposited with the CCDC.	2026-04-20 downloaded from the CCDC.
;
_cell_angle_alpha 90
_cell_angle_beta 107.943(4)
_cell_angle_gamma 90
_cell_formula_units_Z 4
_cell_length_a 16.0530(15)
_cell_length_b 16.2367(15)
_cell_length_c 11.1482(10)
_cell_measurement_reflns_used 9892
_cell_measurement_temperature 298
_cell_measurement_theta_max 23.87
_cell_measurement_theta_min 2.99
_cell_volume 2764.4(4)
_computing_cell_refinement 'SAINT V8.40B (?, 2016)'
_computing_data_reduction 'SAINT V8.40B (?, 2016)'
_computing_molecular_graphics 'Olex2 (Dolomanov et al., 2009)'
_computing_publication_material 'Olex2 (Dolomanov et al., 2009)'
_computing_structure_refinement 'ShelXL (Sheldrick, 2015)'
_computing_structure_solution 'SHELXT 2018/2 (Sheldrick, 2018)'
_diffrn_ambient_temperature 298.0
_diffrn_measured_fraction_theta_full 1.000
_diffrn_measured_fraction_theta_max 1.000
_diffrn_measurement_device_type 'Bruker APEX-II CCD'
_diffrn_measurement_method '\f and \w scans'
_diffrn_radiation_type MoK\a
_diffrn_radiation_wavelength 0.71073
_diffrn_reflns_av_R_equivalents 0.1242
_diffrn_reflns_av_unetI/netI 0.0423
_diffrn_reflns_Laue_measured_fraction_full 1.000
_diffrn_reflns_Laue_measured_fraction_max 1.000
_diffrn_reflns_limit_h_max 19
_diffrn_reflns_limit_h_min -19
_diffrn_reflns_limit_k_max 19
_diffrn_reflns_limit_k_min -19
_diffrn_reflns_limit_l_max 13
_diffrn_reflns_limit_l_min -13
_diffrn_reflns_number 143228
_diffrn_reflns_point_group_measured_fraction_full 1.000
_diffrn_reflns_point_group_measured_fraction_max 1.000
_diffrn_reflns_theta_full 24.998
_diffrn_reflns_theta_max 24.998
_diffrn_reflns_theta_min 1.831
_diffrn_standards_number 0
_exptl_absorpt_coefficient_mu 0.084
_exptl_absorpt_correction_T_max 0.7452
_exptl_absorpt_correction_T_min 0.5588
_exptl_absorpt_correction_type multi-scan
_exptl_absorpt_process_details
'SADABS-2016/2 (Bruker,2016/2) was used for absorption correction. wR2(int) was 0.1373 before and 0.0940 after correction. The Ratio of minimum to maximum transmission is 0.7499. The \l/2 correction factor is Not present.'
_exptl_crystal_colour yellow
_exptl_crystal_colour_primary yellow
_exptl_crystal_density_diffrn 1.268
_exptl_crystal_description plate
_exptl_crystal_F_000 1104
_exptl_crystal_size_max 0.15
_exptl_crystal_size_mid 0.11
_exptl_crystal_size_min 0.05
_refine_diff_density_max 0.518
_refine_diff_density_min -0.465
_refine_diff_density_rms 0.130
_refine_ls_extinction_method none
_refine_ls_goodness_of_fit_ref 1.156
_refine_ls_hydrogen_treatment mixed
_refine_ls_matrix_type full
_refine_ls_number_parameters 377
_refine_ls_number_reflns 4873
_refine_ls_number_restraints 0
_refine_ls_restrained_S_all 1.156
_refine_ls_R_factor_all 0.1270
_refine_ls_R_factor_gt 0.0791
_refine_ls_shift/su_max 0.000
_refine_ls_shift/su_mean 0.000
_refine_ls_structure_factor_coef Fsqd
_refine_ls_weighting_details 'w=1/[\s^2^(Fo^2^)+(0.1336P)^2^+1.3216P] where P=(Fo^2^+2Fc^2^)/3'
_refine_ls_weighting_scheme calc
_refine_ls_wR_factor_gt 0.2194
_refine_ls_wR_factor_ref 0.2800
_reflns_Friedel_coverage 0.000
_reflns_number_gt 3089
_reflns_number_total 4873
_reflns_threshold_expression 'I > 2\s(I)'
_cod_data_source_file d6md00132g2.cif
_cod_data_source_block platon_pl
_cod_database_code 7251909
_shelx_shelxl_version_number 2018/3
_shelx_space_group_comment
;
The symmetry employed for this shelxl refinement is uniquely defined
by the following loop, which should always be used as a source of
symmetry information in preference to the above space-group names.
They are only intended as comments.
;
_shelx_estimated_absorpt_t_max 0.996
_shelx_estimated_absorpt_t_min 0.988
_olex2_refinement_description
;
1. Fixed Uiso
 At 1.2 times of:
  All C(H) groups, All C(H,H) groups
 At 1.5 times of:
  All C(H,H,H) groups
2. Others
 Sof(C1AA)=1-FVAR(1)
 Sof(C34)=FVAR(1)
3.a Ternary CH refined with riding coordinates:
 C27(H27), C30(H30)
3.b Secondary CH2 refined with riding coordinates:
 C31(H31A,H31B), C32(H32A,H32B), C33(H33A,H33B)
3.c Aromatic/amide H refined with riding coordinates:
 C3(H3), C9(H9), C14(H14), C17(H17), C18(H18), C19(H19), C20(H20), C22(H22),
 C24(H24), C25(H25)
3.d Idealised Me refined as rotating group:
 C1(H1A,H1B,H1C), C26(H26A,H26B,H26C)
;
_olex2_submission_special_instructions 'No special instructions were received'

loop_
_space_group_symop_operation_xyz
'x, y, z'
'-x, y+1/2, -z+1/2'
'-x, -y, -z'
'x, -y-1/2, z-1/2'

loop_
_atom_site_label
_atom_site_type_symbol
_atom_site_fract_x
_atom_site_fract_y
_atom_site_fract_z
_atom_site_U_iso_or_equiv
_atom_site_adp_type
_atom_site_occupancy
_atom_site_site_symmetry_order
_atom_site_calc_flag
_atom_site_refinement_flags_posn
_atom_site_refinement_flags_adp
_atom_site_refinement_flags_occupancy
_atom_site_disorder_assembly
_atom_site_disorder_group
O1 O 0.4435(2) 0.1581(3) 0.0533(3) 0.1198(13) Uani 1 1 d . . . . .
O3 O 0.7359(2) 0.2976(2) 0.4058(3) 0.1124(12) Uani 1 1 d . . . . .
O2 O 0.7837(3) 0.3325(2) 0.5981(4) 0.1403(15) Uani 1 1 d . . . . .
C2 C 0.7446(2) 0.1318(2) 0.4708(3) 0.0581(8) Uani 1 1 d . . . . .
N3 N 0.8434(2) 0.0475(2) 0.7330(3) 0.0751(9) Uani 1 1 d . . . . .
N4 N 0.8143(2) -0.1250(2) 0.6986(4) 0.0866(11) Uani 1 1 d . . . . .
N5 N 0.5434(2) 0.1049(2) 0.5632(3) 0.0815(10) Uani 1 1 d . . . . .
N6 N 0.89319(18) 0.0919(2) 0.5046(3) 0.0699(8) Uani 1 1 d . . . . .
N28 N 0.7714(2) 0.2820(2) 0.5146(4) 0.0835(10) Uani 1 1 d . . . . .
C1 C 0.5089(4) 0.1664(4) -0.0061(4) 0.124(2) Uani 1 1 d . . . . .
H1A H 0.482410 0.181939 -0.092590 0.186 Uiso 1 1 calc GR . . . .
H1B H 0.538870 0.114830 -0.002439 0.186 Uiso 1 1 calc GR . . . .
H1C H 0.549944 0.207974 0.036248 0.186 Uiso 1 1 calc GR . . . .
C0AA C 0.4704(3) 0.1431(3) 0.1804(4) 0.0855(12) Uani 1 1 d . . . . .
C3 C 0.5564(2) 0.1404(2) 0.2537(3) 0.0716(10) Uani 1 1 d . . . . .
H3 H 0.601127 0.147951 0.218055 0.086 Uiso 1 1 calc R . . . .
C4 C 0.5756(2) 0.1260(2) 0.3833(3) 0.0626(9) Uani 1 1 d . . . . .
C5 C 0.6556(2) 0.1219(2) 0.4845(3) 0.0606(8) Uani 1 1 d . . . . .
C6 C 0.8066(2) 0.0569(2) 0.4968(3) 0.0607(9) Uani 1 1 d . . . . .
C7 C 0.8179(2) 0.0132(2) 0.6222(3) 0.0634(9) Uani 1 1 d . . . . .
C8 C 0.8557(2) -0.0052(3) 0.8338(4) 0.0776(11) Uani 1 1 d . . . . .
C9 C 0.8835(3) 0.0254(4) 0.9565(4) 0.0996(15) Uani 1 1 d . . . . .
H9 H 0.891837 0.081953 0.967004 0.120 Uiso 1 1 calc R . . . .
C10 C 0.8990(3) -0.0211(4) 1.0602(5) 0.1087(17) Uani 1 1 d . . . . .
C11 C 0.8875(3) -0.1055(4) 1.0448(5) 0.1025(17) Uani 1 1 d . . . . .
C34 C 0.9064(5) -0.1585(4) 1.1645(6) 0.101(3) Uani 0.739(11) 1 d . . P A 1
C13 C 0.8434(2) -0.0892(3) 0.8173(4) 0.0804(12) Uani 1 1 d . . . . .
C14 C 0.8603(3) -0.1418(3) 0.9265(5) 0.0980(15) Uani 1 1 d . . . . .
H14 H 0.853073 -0.198575 0.917710 0.118 Uiso 1 1 calc R . . . .
C15 C 0.8017(2) -0.0721(2) 0.6035(4) 0.0701(10) Uani 1 1 d . . . . .
C16 C 0.7738(2) -0.0135(2) 0.4044(3) 0.0671(9) Uani 1 1 d . . . . .
C17 C 0.7416(2) -0.0105(3) 0.2739(4) 0.0829(12) Uani 1 1 d . . . . .
H17 H 0.741279 0.038437 0.230399 0.099 Uiso 1 1 calc R . . . .
C18 C 0.7097(3) -0.0838(4) 0.2097(5) 0.0993(15) Uani 1 1 d . . . . .
H18 H 0.688740 -0.083738 0.122070 0.119 Uiso 1 1 calc R . . . .
C19 C 0.7089(3) -0.1556(4) 0.2744(6) 0.1088(17) Uani 1 1 d . . . . .
H19 H 0.687479 -0.203347 0.229317 0.131 Uiso 1 1 calc R . . . .
C20 C 0.7389(3) -0.1589(3) 0.4044(6) 0.0965(14) Uani 1 1 d . . . . .
H20 H 0.737567 -0.207638 0.447449 0.116 Uiso 1 1 calc R . . . .
C21 C 0.7711(2) -0.0870(2) 0.4681(4) 0.0740(11) Uani 1 1 d . . . . .
C22 C 0.6320(3) 0.1096(3) 0.5918(4) 0.0759(10) Uani 1 1 d . . . . .
H22 H 0.671208 0.105016 0.672700 0.091 Uiso 1 1 calc R . . . .
C23 C 0.5067(2) 0.1155(2) 0.4354(4) 0.0726(10) Uani 1 1 d . . . . .
C24 C 0.4200(3) 0.1178(3) 0.3601(5) 0.0937(13) Uani 1 1 d . . . . .
H24 H 0.374694 0.110441 0.394711 0.112 Uiso 1 1 calc R . . . .
C25 C 0.4027(3) 0.1310(3) 0.2335(5) 0.0982(15) Uani 1 1 d . . . . .
H25 H 0.344926 0.132046 0.181718 0.118 Uiso 1 1 calc R . . . .
C26 C 0.4948(4) 0.0960(4) 0.6544(5) 0.1107(17) Uani 1 1 d . . . . .
H26A H 0.451474 0.053613 0.626457 0.166 Uiso 1 1 calc GR . . . .
H26B H 0.466553 0.147182 0.661008 0.166 Uiso 1 1 calc GR . . . .
H26C H 0.534551 0.081487 0.735239 0.166 Uiso 1 1 calc GR . . . .
C27 C 0.8023(2) 0.1960(2) 0.5531(3) 0.0677(9) Uani 1 1 d . . . . .
H27 H 0.803346 0.187136 0.640479 0.081 Uiso 1 1 calc R . . . .
C30 C 0.8948(3) 0.1788(3) 0.5427(4) 0.0866(13) Uani 1 1 d . . . . .
H30 H 0.937792 0.185018 0.626460 0.104 Uiso 1 1 calc R . . . .
C31 C 0.9268(4) 0.2261(3) 0.4485(7) 0.130(2) Uani 1 1 d . . . . .
H31A H 0.962361 0.272842 0.487872 0.156 Uiso 1 1 calc R . . . .
H31B H 0.878147 0.245349 0.378498 0.156 Uiso 1 1 calc R . . . .
C32 C 0.9805(3) 0.1629(3) 0.4056(6) 0.1140(17) Uani 1 1 d . . . . .
H32A H 0.987806 0.177832 0.325193 0.137 Uiso 1 1 calc R . . . .
H32B H 1.037618 0.155500 0.467435 0.137 Uiso 1 1 calc R . . . .
C33 C 0.9248(3) 0.0873(3) 0.3944(4) 0.0874(12) Uani 1 1 d . . . . .
H33A H 0.876379 0.087959 0.316668 0.105 Uiso 1 1 calc R . . . .
H33B H 0.959062 0.037749 0.396824 0.105 Uiso 1 1 calc R . . . .
H2 H 0.739(2) 0.1500(19) 0.383(3) 0.056(8) Uiso 1 1 d . . . . .
C1AA C 0.9312(11) -0.0229(16) 1.1707(12) 0.112(9) Uani 0.261(11) 1 d . . P A 2

loop_
_atom_site_aniso_label
_atom_site_aniso_U_11
_atom_site_aniso_U_22
_atom_site_aniso_U_33
_atom_site_aniso_U_23
_atom_site_aniso_U_13
_atom_site_aniso_U_12
O1 0.076(2) 0.196(4) 0.072(2) -0.004(2) -0.0006(16) 0.009(2)
O3 0.125(3) 0.085(2) 0.104(2) 0.0169(18) 0.000(2) 0.0076(18)
O2 0.212(5) 0.079(2) 0.124(3) -0.025(2) 0.042(3) 0.001(2)
C2 0.0520(18) 0.063(2) 0.0555(19) 0.0027(15) 0.0116(14) 0.0006(15)
N3 0.075(2) 0.082(2) 0.0625(19) 0.0124(16) 0.0143(15) 0.0062(16)
N4 0.0617(19) 0.071(2) 0.130(3) 0.029(2) 0.034(2) 0.0086(16)
N5 0.070(2) 0.104(3) 0.081(2) 0.0061(18) 0.0386(17) 0.0077(18)
N6 0.0521(16) 0.081(2) 0.0727(19) 0.0044(15) 0.0130(13) 0.0017(14)
N28 0.087(2) 0.069(2) 0.089(2) -0.003(2) 0.0191(19) -0.0045(17)
C1 0.106(4) 0.188(6) 0.068(3) 0.007(3) 0.013(3) 0.009(4)
C0AA 0.063(2) 0.112(3) 0.072(3) -0.008(2) 0.0081(19) 0.005(2)
C3 0.056(2) 0.090(3) 0.066(2) -0.0060(19) 0.0137(17) 0.0005(18)
C4 0.0520(19) 0.069(2) 0.067(2) -0.0029(17) 0.0176(16) 0.0025(15)
C5 0.058(2) 0.065(2) 0.0593(19) 0.0004(16) 0.0185(15) 0.0023(15)
C6 0.0488(18) 0.068(2) 0.061(2) 0.0028(16) 0.0103(14) 0.0020(15)
C7 0.0507(19) 0.065(2) 0.072(2) 0.0084(17) 0.0150(16) 0.0062(15)
C8 0.064(2) 0.087(3) 0.080(3) 0.024(2) 0.0189(18) 0.0100(19)
C9 0.100(3) 0.126(4) 0.068(3) 0.026(3) 0.018(2) 0.013(3)
C10 0.100(4) 0.129(5) 0.098(4) 0.033(3) 0.032(3) 0.023(3)
C11 0.068(3) 0.159(5) 0.081(3) 0.033(3) 0.023(2) 0.035(3)
C34 0.109(5) 0.116(5) 0.079(4) 0.040(3) 0.033(3) 0.046(4)
C13 0.054(2) 0.100(3) 0.084(3) 0.024(2) 0.0173(19) 0.010(2)
C14 0.066(3) 0.100(3) 0.136(4) 0.045(3) 0.042(3) 0.017(2)
C15 0.0479(19) 0.067(2) 0.093(3) 0.005(2) 0.0183(18) 0.0034(16)
C16 0.0501(19) 0.076(2) 0.073(2) -0.0103(19) 0.0156(16) 0.0050(16)
C17 0.065(2) 0.101(3) 0.080(3) -0.017(2) 0.0189(19) 0.006(2)
C18 0.077(3) 0.124(4) 0.092(3) -0.040(3) 0.020(2) 0.000(3)
C19 0.084(3) 0.094(4) 0.146(5) -0.047(4) 0.033(3) -0.008(3)
C20 0.076(3) 0.081(3) 0.131(4) -0.024(3) 0.030(3) -0.004(2)
C21 0.050(2) 0.067(2) 0.104(3) -0.009(2) 0.0228(19) 0.0027(16)
C22 0.076(3) 0.087(3) 0.066(2) 0.0054(19) 0.0221(18) 0.008(2)
C23 0.059(2) 0.083(3) 0.081(3) -0.004(2) 0.0296(19) 0.0006(18)
C24 0.057(2) 0.120(4) 0.108(4) -0.006(3) 0.032(2) 0.002(2)
C25 0.048(2) 0.136(4) 0.101(3) -0.012(3) 0.009(2) 0.007(2)
C26 0.117(4) 0.130(4) 0.113(4) 0.010(3) 0.077(3) 0.012(3)
C27 0.067(2) 0.064(2) 0.064(2) 0.0012(17) 0.0069(16) 0.0017(17)
C30 0.057(2) 0.088(3) 0.101(3) -0.016(2) 0.004(2) -0.005(2)
C31 0.108(4) 0.084(3) 0.226(7) 0.004(4) 0.093(4) -0.022(3)
C32 0.073(3) 0.113(4) 0.165(5) 0.011(4) 0.051(3) -0.007(3)
C33 0.080(3) 0.099(3) 0.087(3) 0.011(2) 0.031(2) -0.004(2)
C1AA 0.088(12) 0.22(2) 0.024(7) 0.006(9) 0.008(7) 0.006(12)

loop_
_atom_type_symbol
_atom_type_description
_atom_type_scat_dispersion_real
_atom_type_scat_dispersion_imag
_atom_type_scat_source
C C 0.0033 0.0016 'International Tables Vol C Tables 4.2.6.8 and 6.1.1.4'
H H 0.0000 0.0000 'International Tables Vol C Tables 4.2.6.8 and 6.1.1.4'
N N 0.0061 0.0033 'International Tables Vol C Tables 4.2.6.8 and 6.1.1.4'
O O 0.0106 0.0060 'International Tables Vol C Tables 4.2.6.8 and 6.1.1.4'

loop_
_geom_angle_atom_site_label_1
_geom_angle_atom_site_label_2
_geom_angle_atom_site_label_3
_geom_angle
_geom_angle_site_symmetry_1
_geom_angle_site_symmetry_3
_geom_angle_publ_flag
C0AA O1 C1 117.4(3) . . ?
C5 C2 C6 118.6(3) . . ?
C5 C2 C27 116.2(3) . . ?
C5 C2 H2 109.4(18) . . ?
C6 C2 H2 106.0(18) . . ?
C27 C2 C6 101.1(3) . . ?
C27 C2 H2 104.2(18) . . ?
C7 N3 C8 115.6(4) . . ?
C15 N4 C13 114.3(4) . . ?
C22 N5 C23 108.6(3) . . ?
C22 N5 C26 125.7(4) . . ?
C23 N5 C26 125.5(4) . . ?
C30 N6 C6 108.6(3) . . ?
C30 N6 C33 108.1(3) . . ?
C33 N6 C6 119.5(3) . . ?
O3 N28 O2 123.4(4) . . ?
O3 N28 C27 119.9(4) . . ?
O2 N28 C27 116.7(4) . . ?
O1 C1 H1A 109.5 . . ?
O1 C1 H1B 109.5 . . ?
O1 C1 H1C 109.5 . . ?
H1A C1 H1B 109.5 . . ?
H1A C1 H1C 109.5 . . ?
H1B C1 H1C 109.5 . . ?
O1 C0AA C25 115.0(4) . . ?
C3 C0AA O1 124.1(4) . . ?
C3 C0AA C25 120.8(4) . . ?
C0AA C3 H3 120.6 . . ?
C0AA C3 C4 118.8(4) . . ?
C4 C3 H3 120.6 . . ?
C3 C4 C5 133.0(3) . . ?
C3 C4 C23 119.6(3) . . ?
C23 C4 C5 107.4(3) . . ?
C4 C5 C2 124.9(3) . . ?
C22 C5 C2 129.3(3) . . ?
C22 C5 C4 105.8(3) . . ?
N6 C6 C2 104.4(3) . . ?
N6 C6 C7 106.2(2) . . ?
N6 C6 C16 116.8(3) . . ?
C7 C6 C2 115.3(3) . . ?
C16 C6 C2 113.4(3) . . ?
C16 C6 C7 100.9(3) . . ?
N3 C7 C6 125.7(3) . . ?
N3 C7 C15 123.4(3) . . ?
C15 C7 C6 110.8(3) . . ?
N3 C8 C9 120.1(4) . . ?
N3 C8 C13 121.8(4) . . ?
C13 C8 C9 118.2(4) . . ?
C8 C9 H9 117.8 . . ?
C10 C9 C8 124.4(6) . . ?
C10 C9 H9 117.8 . . ?
C9 C10 C11 118.0(6) . . ?
C1AA C10 C9 145.1(14) . . ?
C1AA C10 C11 95.9(13) . . ?
C10 C11 C34 117.6(6) . . ?
C10 C11 C1AA 37.9(7) . . ?
C14 C11 C10 121.9(5) . . ?
C14 C11 C34 120.5(6) . . ?
C14 C11 C1AA 159.0(8) . . ?
N4 C13 C14 118.5(5) . . ?
C8 C13 N4 122.2(4) . . ?
C8 C13 C14 119.4(5) . . ?
C11 C14 C13 118.2(5) . . ?
C11 C14 H14 120.9 . . ?
C13 C14 H14 120.9 . . ?
N4 C15 C7 122.7(4) . . ?
N4 C15 C21 129.6(4) . . ?
C7 C15 C21 107.7(3) . . ?
C17 C16 C6 128.6(4) . . ?
C17 C16 C21 120.2(4) . . ?
C21 C16 C6 110.9(3) . . ?
C16 C17 H17 121.1 . . ?
C16 C17 C18 117.7(5) . . ?
C18 C17 H17 121.1 . . ?
C17 C18 H18 119.5 . . ?
C19 C18 C17 120.9(5) . . ?
C19 C18 H18 119.5 . . ?
C18 C19 H19 119.1 . . ?
C18 C19 C20 121.8(5) . . ?
C20 C19 H19 119.1 . . ?
C19 C20 H20 121.2 . . ?
C19 C20 C21 117.5(5) . . ?
C21 C20 H20 121.2 . . ?
C16 C21 C15 109.4(3) . . ?
C20 C21 C15 128.8(4) . . ?
C20 C21 C16 121.7(4) . . ?
N5 C22 C5 110.6(3) . . ?
N5 C22 H22 124.7 . . ?
C5 C22 H22 124.7 . . ?
N5 C23 C4 107.6(3) . . ?
N5 C23 C24 131.3(4) . . ?
C24 C23 C4 121.1(4) . . ?
C23 C24 H24 120.8 . . ?
C25 C24 C23 118.4(4) . . ?
C25 C24 H24 120.8 . . ?
C0AA C25 H25 119.3 . . ?
C24 C25 C0AA 121.4(4) . . ?
C24 C25 H25 119.3 . . ?
N5 C26 H26A 109.5 . . ?
N5 C26 H26B 109.5 . . ?
N5 C26 H26C 109.5 . . ?
H26A C26 H26B 109.5 . . ?
H26A C26 H26C 109.5 . . ?
H26B C26 H26C 109.5 . . ?
C2 C27 H27 108.9 . . ?
C2 C27 C30 104.7(3) . . ?
N28 C27 C2 112.6(3) . . ?
N28 C27 H27 108.9 . . ?
N28 C27 C30 112.8(3) . . ?
C30 C27 H27 108.9 . . ?
N6 C30 C27 105.2(3) . . ?
N6 C30 H30 108.6 . . ?
N6 C30 C31 105.4(4) . . ?
C27 C30 H30 108.6 . . ?
C31 C30 C27 119.8(4) . . ?
C31 C30 H30 108.6 . . ?
C30 C31 H31A 111.2 . . ?
C30 C31 H31B 111.2 . . ?
C30 C31 C32 102.9(4) . . ?
H31A C31 H31B 109.1 . . ?
C32 C31 H31A 111.2 . . ?
C32 C31 H31B 111.2 . . ?
C31 C32 H32A 111.5 . . ?
C31 C32 H32B 111.5 . . ?
H32A C32 H32B 109.3 . . ?
C33 C32 C31 101.5(4) . . ?
C33 C32 H32A 111.5 . . ?
C33 C32 H32B 111.5 . . ?
N6 C33 C32 103.8(4) . . ?
N6 C33 H33A 111.0 . . ?
N6 C33 H33B 111.0 . . ?
C32 C33 H33A 111.0 . . ?
C32 C33 H33B 111.0 . . ?
H33A C33 H33B 109.0 . . ?
C10 C1AA C11 46.2(8) . . ?

loop_
_geom_bond_atom_site_label_1
_geom_bond_atom_site_label_2
_geom_bond_distance
_geom_bond_site_symmetry_2
_geom_bond_publ_flag
O1 C1 1.410(6) . ?
O1 C0AA 1.370(5) . ?
O3 N28 1.198(4) . ?
O2 N28 1.210(5) . ?
C2 C5 1.492(5) . ?
C2 C6 1.540(5) . ?
C2 C27 1.504(5) . ?
C2 H2 1.00(3) . ?
N3 C7 1.301(5) . ?
N3 C8 1.378(5) . ?
N4 C13 1.388(6) . ?
N4 C15 1.331(5) . ?
N5 C22 1.360(5) . ?
N5 C23 1.375(5) . ?
N5 C26 1.467(5) . ?
N6 C6 1.480(4) . ?
N6 C30 1.470(5) . ?
N6 C33 1.469(5) . ?
N28 C27 1.500(5) . ?
C1 H1A 0.9600 . ?
C1 H1B 0.9600 . ?
C1 H1C 0.9600 . ?
C0AA C3 1.371(5) . ?
C0AA C25 1.402(6) . ?
C3 H3 0.9300 . ?
C3 C4 1.401(5) . ?
C4 C5 1.426(5) . ?
C4 C23 1.409(5) . ?
C5 C22 1.376(5) . ?
C6 C7 1.528(5) . ?
C6 C16 1.521(5) . ?
C7 C15 1.412(5) . ?
C8 C9 1.393(6) . ?
C8 C13 1.382(6) . ?
C9 H9 0.9300 . ?
C9 C10 1.339(6) . ?
C10 C11 1.387(8) . ?
C10 C1AA 1.181(13) . ?
C11 C34 1.537(7) . ?
C11 C14 1.387(7) . ?
C11 C1AA 1.91(2) . ?
C13 C14 1.442(6) . ?
C14 H14 0.9300 . ?
C15 C21 1.457(6) . ?
C16 C17 1.387(5) . ?
C16 C21 1.396(6) . ?
C17 H17 0.9300 . ?
C17 C18 1.401(7) . ?
C18 H18 0.9300 . ?
C18 C19 1.373(8) . ?
C19 H19 0.9300 . ?
C19 C20 1.380(7) . ?
C20 H20 0.9300 . ?
C20 C21 1.381(6) . ?
C22 H22 0.9300 . ?
C23 C24 1.388(6) . ?
C24 H24 0.9300 . ?
C24 C25 1.368(6) . ?
C25 H25 0.9300 . ?
C26 H26A 0.9600 . ?
C26 H26B 0.9600 . ?
C26 H26C 0.9600 . ?
C27 H27 0.9800 . ?
C27 C30 1.551(6) . ?
C30 H30 0.9800 . ?
C30 C31 1.513(7) . ?
C31 H31A 0.9700 . ?
C31 H31B 0.9700 . ?
C31 C32 1.509(7) . ?
C32 H32A 0.9700 . ?
C32 H32B 0.9700 . ?
C32 C33 1.501(7) . ?
C33 H33A 0.9700 . ?
C33 H33B 0.9700 . ?

loop_
_geom_torsion_atom_site_label_1
_geom_torsion_atom_site_label_2
_geom_torsion_atom_site_label_3
_geom_torsion_atom_site_label_4
_geom_torsion
_geom_torsion_site_symmetry_1
_geom_torsion_site_symmetry_2
_geom_torsion_site_symmetry_3
_geom_torsion_site_symmetry_4
_geom_torsion_publ_flag
O1 C0AA C3 C4 178.8(4) . . . . ?
O1 C0AA C25 C24 -178.1(5) . . . . ?
O3 N28 C27 C2 -32.6(5) . . . . ?
O3 N28 C27 C30 85.5(4) . . . . ?
O2 N28 C27 C2 146.8(4) . . . . ?
O2 N28 C27 C30 -95.0(5) . . . . ?
C2 C5 C22 N5 179.1(3) . . . . ?
C2 C6 C7 N3 -55.8(4) . . . . ?
C2 C6 C7 C15 127.6(3) . . . . ?
C2 C6 C16 C17 47.5(5) . . . . ?
C2 C6 C16 C21 -126.5(3) . . . . ?
C2 C27 C30 N6 -22.9(4) . . . . ?
C2 C27 C30 C31 95.4(5) . . . . ?
N3 C7 C15 N4 -2.5(5) . . . . ?
N3 C7 C15 C21 177.7(3) . . . . ?
N3 C8 C9 C10 -178.6(4) . . . . ?
N3 C8 C13 N4 -2.8(6) . . . . ?
N3 C8 C13 C14 177.9(3) . . . . ?
N4 C13 C14 C11 -178.6(4) . . . . ?
N4 C15 C21 C16 -175.9(3) . . . . ?
N4 C15 C21 C20 7.5(6) . . . . ?
N5 C23 C24 C25 178.8(5) . . . . ?
N6 C6 C7 N3 59.3(4) . . . . ?
N6 C6 C7 C15 -117.4(3) . . . . ?
N6 C6 C16 C17 -73.9(4) . . . . ?
N6 C6 C16 C21 112.1(3) . . . . ?
N6 C30 C31 C32 -26.4(5) . . . . ?
N28 C27 C30 N6 -145.6(3) . . . . ?
N28 C27 C30 C31 -27.3(5) . . . . ?
C1 O1 C0AA C3 3.9(7) . . . . ?
C1 O1 C0AA C25 -176.7(5) . . . . ?
C0AA C3 C4 C5 -177.9(4) . . . . ?
C0AA C3 C4 C23 -0.6(6) . . . . ?
C3 C0AA C25 C24 1.3(8) . . . . ?
C3 C4 C5 C2 -1.2(6) . . . . ?
C3 C4 C5 C22 177.4(4) . . . . ?
C3 C4 C23 N5 -178.3(3) . . . . ?
C3 C4 C23 C24 1.1(6) . . . . ?
C4 C5 C22 N5 0.7(4) . . . . ?
C4 C23 C24 C25 -0.4(7) . . . . ?
C5 C2 C6 N6 -167.0(3) . . . . ?
C5 C2 C6 C7 -50.9(4) . . . . ?
C5 C2 C6 C16 64.8(4) . . . . ?
C5 C2 C27 N28 -70.1(4) . . . . ?
C5 C2 C27 C30 167.1(3) . . . . ?
C5 C4 C23 N5 -0.3(4) . . . . ?
C5 C4 C23 C24 179.0(4) . . . . ?
C6 C2 C5 C4 -113.2(4) . . . . ?
C6 C2 C5 C22 68.6(5) . . . . ?
C6 C2 C27 N28 160.2(3) . . . . ?
C6 C2 C27 C30 37.4(4) . . . . ?
C6 N6 C30 C27 -2.1(4) . . . . ?
C6 N6 C30 C31 -129.6(4) . . . . ?
C6 N6 C33 C32 149.2(3) . . . . ?
C6 C7 C15 N4 174.2(3) . . . . ?
C6 C7 C15 C21 -5.5(4) . . . . ?
C6 C16 C17 C18 -175.7(4) . . . . ?
C6 C16 C21 C15 -0.6(4) . . . . ?
C6 C16 C21 C20 176.3(3) . . . . ?
C7 N3 C8 C9 179.6(4) . . . . ?
C7 N3 C8 C13 1.2(5) . . . . ?
C7 C6 C16 C17 171.5(3) . . . . ?
C7 C6 C16 C21 -2.5(3) . . . . ?
C7 C15 C21 C16 3.8(4) . . . . ?
C7 C15 C21 C20 -172.8(4) . . . . ?
C8 N3 C7 C6 -174.9(3) . . . . ?
C8 N3 C7 C15 1.3(5) . . . . ?
C8 C9 C10 C11 0.7(8) . . . . ?
C8 C9 C10 C1AA 165.7(17) . . . . ?
C8 C13 C14 C11 0.7(6) . . . . ?
C9 C8 C13 N4 178.8(4) . . . . ?
C9 C8 C13 C14 -0.6(6) . . . . ?
C9 C10 C11 C34 179.4(5) . . . . ?
C9 C10 C11 C14 -0.5(7) . . . . ?
C9 C10 C11 C1AA 171.5(11) . . . . ?
C9 C10 C1AA C11 -166.8(17) . . . . ?
C10 C11 C14 C13 -0.2(7) . . . . ?
C34 C11 C14 C13 179.9(4) . . . . ?
C13 N4 C15 C7 0.9(5) . . . . ?
C13 N4 C15 C21 -179.4(3) . . . . ?
C13 C8 C9 C10 -0.2(7) . . . . ?
C15 N4 C13 C8 1.6(5) . . . . ?
C15 N4 C13 C14 -179.1(3) . . . . ?
C16 C6 C7 N3 -178.4(3) . . . . ?
C16 C6 C7 C15 4.9(3) . . . . ?
C16 C17 C18 C19 1.2(6) . . . . ?
C17 C16 C21 C15 -175.1(3) . . . . ?
C17 C16 C21 C20 1.7(5) . . . . ?
C17 C18 C19 C20 0.2(7) . . . . ?
C18 C19 C20 C21 -0.7(7) . . . . ?
C19 C20 C21 C15 175.9(4) . . . . ?
C19 C20 C21 C16 -0.2(6) . . . . ?
C21 C16 C17 C18 -2.1(5) . . . . ?
C22 N5 C23 C4 0.8(4) . . . . ?
C22 N5 C23 C24 -178.5(5) . . . . ?
C23 N5 C22 C5 -0.9(5) . . . . ?
C23 C4 C5 C2 -178.7(3) . . . . ?
C23 C4 C5 C22 -0.2(4) . . . . ?
C23 C24 C25 C0AA -0.8(8) . . . . ?
C25 C0AA C3 C4 -0.6(7) . . . . ?
C26 N5 C22 C5 -176.9(4) . . . . ?
C26 N5 C23 C4 176.8(4) . . . . ?
C26 N5 C23 C24 -2.5(8) . . . . ?
C27 C2 C5 C4 126.0(4) . . . . ?
C27 C2 C5 C22 -52.1(5) . . . . ?
C27 C2 C6 N6 -38.9(3) . . . . ?
C27 C2 C6 C7 77.3(4) . . . . ?
C27 C2 C6 C16 -167.1(3) . . . . ?
C27 C30 C31 C32 -144.6(4) . . . . ?
C30 N6 C6 C2 25.6(4) . . . . ?
C30 N6 C6 C7 -96.7(3) . . . . ?
C30 N6 C6 C16 151.7(3) . . . . ?
C30 N6 C33 C32 24.5(4) . . . . ?
C30 C31 C32 C33 40.9(6) . . . . ?
C31 C32 C33 N6 -40.3(5) . . . . ?
C33 N6 C6 C2 -98.9(4) . . . . ?
C33 N6 C6 C7 138.9(3) . . . . ?
C33 N6 C6 C16 27.3(5) . . . . ?
C33 N6 C30 C27 128.9(3) . . . . ?
C33 N6 C30 C31 1.3(4) . . . . ?
C1AA C10 C11 C14 -172.0(9) . . . . ?
C1AA C11 C14 C13 -14.0(19) . . . . ?
